data_7151326
loop_
_publ_author_name
'Smith, Timothy R.'
'Clark, Andrew J.'
'Clarkson, Guy J.'
'Taylor, Paul C.'
'Marsh, Andrew'

_publ_section_title
;
 Concise enantioselective synthesis of abscisic acid and a new analogue
;
_journal_issue 22
_journal_name_full 'Organic &amp;  Biomolecular Chemistry'
_journal_page_first 4186
_journal_paper_doi 10.1039/b611880a
_journal_volume 4
_journal_year 2006
_chemical_absolute_configuration rmad
_chemical_formula_sum 'C15 H22 O3'
_chemical_formula_weight 250.33
_chemical_name_systematic
;
?
;
_space_group_IT_number 4
_symmetry_cell_setting monoclinic
_symmetry_space_group_name_Hall 'P 2yb'
_symmetry_space_group_name_H-M 'P 1 21 1'
_atom_sites_solution_hydrogens geom
_atom_sites_solution_primary direct
_atom_sites_solution_secondary difmap
_audit_creation_method SHELXL-97
_cell_angle_alpha 90.00
_cell_angle_beta 95.392(3)
_cell_angle_gamma 90.00
_cell_formula_units_Z 2
_cell_length_a 7.6916(3)
_cell_length_b 11.7602(5)
_cell_length_c 8.2773(4)
_cell_measurement_reflns_used 1438
_cell_measurement_temperature 273(2)
_cell_measurement_theta_max 67.4
_cell_measurement_theta_min 4.67
_cell_volume 745.41(6)
_computing_cell_refinement 'SAINT (Siemens, 1995)'
_computing_data_collection 'SMART (Siemens, 1994)'
_computing_data_reduction 'SAINT (Siemens, 1995)'
_computing_molecular_graphics 'SHELXTL (Sheldrick, 1997)'
_computing_publication_material 'SHELXTL (Sheldrick, 1997)'
_computing_structure_refinement 'SHELXL-97 (Sheldrick, 1997)'
_computing_structure_solution 'SHELXS-97 (Sheldrick, 1990)'
_diffrn_ambient_temperature 273(2)
_diffrn_detector_area_resol_mean 8.192
_diffrn_measured_fraction_theta_full 0.953
_diffrn_measured_fraction_theta_max 0.922
_diffrn_measurement_device_type 'Siemens SMART diffractometer'
_diffrn_measurement_method '\w scans'
_diffrn_radiation_monochromator graphite
_diffrn_radiation_source 'fine-focus sealed tube'
_diffrn_radiation_type CuK\a
_diffrn_radiation_wavelength 1.54178
_diffrn_reflns_av_R_equivalents 0.0301
_diffrn_reflns_av_sigmaI/netI 0.0370
_diffrn_reflns_limit_h_max 9
_diffrn_reflns_limit_h_min -8
_diffrn_reflns_limit_k_max 14
_diffrn_reflns_limit_k_min -12
_diffrn_reflns_limit_l_max 9
_diffrn_reflns_limit_l_min -9
_diffrn_reflns_number 4874
_diffrn_reflns_theta_full 67.70
_diffrn_reflns_theta_max 70.71
_diffrn_reflns_theta_min 5.37
_diffrn_standards_decay_% nil
_exptl_absorpt_coefficient_mu 0.610
_exptl_absorpt_correction_T_max 0.9939
_exptl_absorpt_correction_T_min 0.7002
_exptl_absorpt_correction_type multi-scan
_exptl_absorpt_process_details 'SADABS (Sheldrick, 1996)'
_exptl_crystal_colour colourless
_exptl_crystal_density_diffrn 1.115
_exptl_crystal_density_method 'not measured'
_exptl_crystal_description block
_exptl_crystal_F_000 272
_exptl_crystal_size_max 0.60
_exptl_crystal_size_mid 0.25
_exptl_crystal_size_min 0.01
_refine_diff_density_max 0.101
_refine_diff_density_min -0.139
_refine_diff_density_rms 0.031
_refine_ls_abs_structure_details 'Flack H D (1983), Acta Cryst. A39, 876-881, 849'
_refine_ls_abs_structure_Flack 0.0(2)
_refine_ls_extinction_method none
_refine_ls_goodness_of_fit_ref 1.060
_refine_ls_hydrogen_treatment mixed
_refine_ls_matrix_type full
_refine_ls_number_parameters 171
_refine_ls_number_reflns 2247
_refine_ls_number_restraints 19
_refine_ls_restrained_S_all 1.089
_refine_ls_R_factor_all 0.0387
_refine_ls_R_factor_gt 0.0348
_refine_ls_shift/su_max 0.000
_refine_ls_shift/su_mean 0.000
_refine_ls_structure_factor_coef Fsqd
_refine_ls_weighting_details 'calc w=1/[\s^2^(Fo^2^)+(0.0476P)^2^+0.0177P] where P=(Fo^2^+2Fc^2^)/3'
_refine_ls_weighting_scheme calc
_refine_ls_wR_factor_gt 0.0846
_refine_ls_wR_factor_ref 0.0879
_reflns_number_gt 2051
_reflns_number_total 2247
_reflns_threshold_expression >2sigma(I)
_cod_data_source_file b611880a.txt
_cod_data_source_block ts2
_cod_original_sg_symbol_H-M P2(1)
_cod_database_code 7151326

loop_
_symmetry_equiv_pos_as_xyz
'x, y, z'
'-x, y+1/2, -z'

loop_
_atom_site_label
_atom_site_type_symbol
_atom_site_fract_x
_atom_site_fract_y
_atom_site_fract_z
_atom_site_U_iso_or_equiv
_atom_site_adp_type
_atom_site_occupancy
_atom_site_symmetry_multiplicity
_atom_site_calc_flag
_atom_site_refinement_flags
_atom_site_disorder_assembly
_atom_site_disorder_group
C1 C 0.7559(3) 0.6749(2) 0.5471(3) 0.0819(7) Uani 1 1 d U . .
H1 H 0.8694 0.7022 0.5467 0.098 Uiso 1 1 calc R . .
C2 C 0.6142(2) 0.64079(18) 0.5475(2) 0.0565(5) Uani 1 1 d . . .
O3 O 0.43071(18) 0.49909(13) 0.64508(18) 0.0642(4) Uani 1 1 d . . .
H3A H 0.530(4) 0.466(3) 0.653(4) 0.096 Uiso 1 1 d . . .
C3 C 0.4334(2) 0.59578(16) 0.5427(2) 0.0477(4) Uani 1 1 d . . .
C4 C 0.3221(2) 0.68793(17) 0.6130(2) 0.0489(4) Uani 1 1 d . . .
C5 C 0.2290(2) 0.76075(16) 0.5179(2) 0.0499(4) Uani 1 1 d . . .
H5A H 0.1661 0.8160 0.5679 0.060 Uiso 1 1 calc R . .
C6 C 0.2176(2) 0.76086(16) 0.3376(2) 0.0497(4) Uani 1 1 d . . .
O7 O 0.03962(15) 0.74010(12) 0.27812(17) 0.0585(4) Uani 1 1 d . . .
C8 C -0.0033(2) 0.81565(17) 0.1448(2) 0.0543(4) Uani 1 1 d . . .
H8A H 0.0405 0.7845 0.0465 0.065 Uiso 1 1 calc R . .
C9 C 0.1004(3) 0.92061(17) 0.1984(3) 0.0590(5) Uani 1 1 d . . .
H9A H 0.0382 0.9632 0.2770 0.071 Uiso 1 1 calc R . .
O10 O 0.25625(17) 0.87220(12) 0.27853(19) 0.0654(4) Uani 1 1 d . . .
C11 C 0.3411(3) 0.67692(19) 0.2705(2) 0.0583(5) Uani 1 1 d . . .
H11A H 0.4549 0.7123 0.2697 0.070 Uiso 1 1 calc R . .
H11B H 0.2991 0.6597 0.1591 0.070 Uiso 1 1 calc R . .
C12 C 0.3618(3) 0.56531(18) 0.3662(2) 0.0553(5) Uani 1 1 d . . .
C13 C 0.4909(4) 0.4883(3) 0.2874(3) 0.0875(8) Uani 1 1 d U . .
H13A H 0.4472 0.4728 0.1772 0.131 Uiso 1 1 calc R . .
H13B H 0.5044 0.4182 0.3467 0.131 Uiso 1 1 calc R . .
H13C H 0.6020 0.5258 0.2892 0.131 Uiso 1 1 calc R . .
C14 C 0.1879(3) 0.5023(2) 0.3686(3) 0.0733(6) Uani 1 1 d . . .
H14A H 0.1398 0.4879 0.2593 0.110 Uiso 1 1 calc R . .
H14B H 0.1080 0.5481 0.4229 0.110 Uiso 1 1 calc R . .
H14C H 0.2069 0.4315 0.4251 0.110 Uiso 1 1 calc R . .
C15 C -0.1983(3) 0.8279(2) 0.1193(3) 0.0760(7) Uani 1 1 d . . .
H15A H -0.2504 0.7546 0.0986 0.114 Uiso 1 1 calc R . .
H15B H -0.2286 0.8770 0.0283 0.114 Uiso 1 1 calc R . .
H15C H -0.2406 0.8601 0.2148 0.114 Uiso 1 1 calc R . .
C16 C 0.1474(4) 0.9991(2) 0.0661(3) 0.0894(8) Uani 1 1 d U . .
H16A H 0.2209 1.0590 0.1123 0.134 Uiso 1 1 calc R . .
H16B H 0.0429 1.0312 0.0119 0.134 Uiso 1 1 calc R . .
H16C H 0.2085 0.9573 -0.0105 0.134 Uiso 1 1 calc R . .
C17 C 0.3326(3) 0.6946(2) 0.7941(3) 0.0755(6) Uani 1 1 d . . .
H17A H 0.2696 0.7602 0.8256 0.113 Uiso 1 1 calc R . .
H17B H 0.4527 0.7006 0.8369 0.113 Uiso 1 1 calc R . .
H17C H 0.2823 0.6273 0.8361 0.113 Uiso 1 1 calc R . .

loop_
_atom_site_aniso_label
_atom_site_aniso_U_11
_atom_site_aniso_U_22
_atom_site_aniso_U_33
_atom_site_aniso_U_23
_atom_site_aniso_U_13
_atom_site_aniso_U_12
C1 0.0514(12) 0.0767(15) 0.119(2) 0.0165(15) 0.0179(11) -0.0060(11)
C2 0.0507(11) 0.0555(11) 0.0643(12) 0.0120(9) 0.0106(8) 0.0040(9)
O3 0.0560(8) 0.0591(9) 0.0776(10) 0.0262(7) 0.0066(6) 0.0002(6)
C3 0.0477(9) 0.0451(10) 0.0510(10) 0.0069(8) 0.0077(7) 0.0002(7)
C4 0.0499(9) 0.0500(10) 0.0483(10) -0.0011(8) 0.0122(7) -0.0064(8)
C5 0.0442(9) 0.0454(10) 0.0615(11) -0.0054(8) 0.0119(7) 0.0001(8)
C6 0.0441(9) 0.0433(10) 0.0617(11) 0.0091(8) 0.0050(7) -0.0005(8)
O7 0.0446(7) 0.0562(8) 0.0736(9) 0.0121(7) -0.0002(5) -0.0033(6)
C8 0.0533(10) 0.0547(11) 0.0545(11) -0.0017(9) 0.0025(7) 0.0071(8)
C9 0.0663(12) 0.0500(11) 0.0590(12) 0.0054(9) -0.0029(8) 0.0086(9)
O10 0.0540(7) 0.0540(8) 0.0856(10) 0.0218(7) -0.0067(6) -0.0072(6)
C11 0.0580(11) 0.0701(13) 0.0475(10) 0.0057(10) 0.0091(7) 0.0116(10)
C12 0.0601(11) 0.0525(11) 0.0528(11) -0.0033(9) 0.0038(8) 0.0136(9)
C13 0.0978(18) 0.0883(18) 0.0757(15) -0.0166(14) 0.0043(12) 0.0382(15)
C14 0.0807(14) 0.0505(12) 0.0840(16) -0.0053(11) -0.0166(11) -0.0023(11)
C15 0.0575(13) 0.0887(18) 0.0795(16) 0.0025(13) -0.0064(10) 0.0104(11)
C16 0.117(2) 0.0699(15) 0.0774(16) 0.0232(13) -0.0122(13) -0.0142(14)
C17 0.0923(16) 0.0826(17) 0.0535(13) -0.0015(12) 0.0181(10) -0.0044(13)

loop_
_atom_type_symbol
_atom_type_description
_atom_type_scat_dispersion_real
_atom_type_scat_dispersion_imag
_atom_type_scat_source
C C 0.0181 0.0091 'International Tables Vol C Tables 4.2.6.8 and 6.1.1.4'
H H 0.0000 0.0000 'International Tables Vol C Tables 4.2.6.8 and 6.1.1.4'
O O 0.0492 0.0322 'International Tables Vol C Tables 4.2.6.8 and 6.1.1.4'

loop_
_geom_angle_atom_site_label_1
_geom_angle_atom_site_label_2
_geom_angle_atom_site_label_3
_geom_angle
_geom_angle_site_symmetry_1
_geom_angle_site_symmetry_3
_geom_angle_publ_flag
C2 C1 H1 180.0 . . ?
C1 C2 C3 178.2(2) . . ?
C3 O3 H3A 110(2) . . ?
O3 C3 C2 109.62(15) . . ?
O3 C3 C4 107.46(15) . . ?
C2 C3 C4 107.08(16) . . ?
O3 C3 C12 110.66(15) . . ?
C2 C3 C12 110.82(15) . . ?
C4 C3 C12 111.08(15) . . ?
C5 C4 C17 122.44(19) . . ?
C5 C4 C3 121.44(16) . . ?
C17 C4 C3 116.04(18) . . ?
C4 C5 C6 125.04(17) . . ?
C4 C5 H5A 117.5 . . ?
C6 C5 H5A 117.5 . . ?
O7 C6 O10 105.05(14) . . ?
O7 C6 C5 108.04(14) . . ?
O10 C6 C5 110.34(16) . . ?
O7 C6 C11 112.09(16) . . ?
O10 C6 C11 108.20(15) . . ?
C5 C6 C11 112.85(15) . . ?
C8 O7 C6 107.64(13) . . ?
O7 C8 C15 108.83(17) . . ?
O7 C8 C9 101.74(14) . . ?
C15 C8 C9 117.02(18) . . ?
O7 C8 H8A 109.6 . . ?
C15 C8 H8A 109.6 . . ?
C9 C8 H8A 109.6 . . ?
O10 C9 C16 109.45(19) . . ?
O10 C9 C8 101.91(15) . . ?
C16 C9 C8 116.35(19) . . ?
O10 C9 H9A 109.6 . . ?
C16 C9 H9A 109.6 . . ?
C8 C9 H9A 109.6 . . ?
C9 O10 C6 109.17(14) . . ?
C6 C11 C12 114.06(15) . . ?
C6 C11 H11A 108.7 . . ?
C12 C11 H11A 108.7 . . ?
C6 C11 H11B 108.7 . . ?
C12 C11 H11B 108.7 . . ?
H11A C11 H11B 107.6 . . ?
C14 C12 C13 108.7(2) . . ?
C14 C12 C11 111.86(16) . . ?
C13 C12 C11 109.02(18) . . ?
C14 C12 C3 109.40(16) . . ?
C13 C12 C3 110.46(16) . . ?
C11 C12 C3 107.36(16) . . ?
C12 C13 H13A 109.5 . . ?
C12 C13 H13B 109.5 . . ?
H13A C13 H13B 109.5 . . ?
C12 C13 H13C 109.5 . . ?
H13A C13 H13C 109.5 . . ?
H13B C13 H13C 109.5 . . ?
C12 C14 H14A 109.5 . . ?
C12 C14 H14B 109.5 . . ?
H14A C14 H14B 109.5 . . ?
C12 C14 H14C 109.5 . . ?
H14A C14 H14C 109.5 . . ?
H14B C14 H14C 109.5 . . ?
C8 C15 H15A 109.5 . . ?
C8 C15 H15B 109.5 . . ?
H15A C15 H15B 109.5 . . ?
C8 C15 H15C 109.5 . . ?
H15A C15 H15C 109.5 . . ?
H15B C15 H15C 109.5 . . ?
C9 C16 H16A 109.5 . . ?
C9 C16 H16B 109.5 . . ?
H16A C16 H16B 109.5 . . ?
C9 C16 H16C 109.5 . . ?
H16A C16 H16C 109.5 . . ?
H16B C16 H16C 109.5 . . ?
C4 C17 H17A 109.5 . . ?
C4 C17 H17B 109.5 . . ?
H17A C17 H17B 109.5 . . ?
C4 C17 H17C 109.5 . . ?
H17A C17 H17C 109.5 . . ?
H17B C17 H17C 109.5 . . ?

loop_
_geom_bond_atom_site_label_1
_geom_bond_atom_site_label_2
_geom_bond_distance
_geom_bond_site_symmetry_2
_geom_bond_publ_flag
C1 C2 1.162(3) . ?
C1 H1 0.9300 . ?
C2 C3 1.485(3) . ?
O3 C3 1.420(2) . ?
O3 H3A 0.86(3) . ?
C3 C4 1.530(3) . ?
C3 C12 1.554(3) . ?
C4 C5 1.326(3) . ?
C4 C17 1.496(3) . ?
C5 C6 1.487(3) . ?
C5 H5A 0.9300 . ?
C6 O7 1.432(2) . ?
C6 O10 1.438(2) . ?
C6 C11 1.512(3) . ?
O7 C8 1.431(2) . ?
C8 C15 1.502(3) . ?
C8 C9 1.513(3) . ?
C8 H8A 0.9800 . ?
C9 O10 1.433(2) . ?
C9 C16 1.503(3) . ?
C9 H9A 0.9800 . ?
C11 C12 1.533(3) . ?
C11 H11A 0.9700 . ?
C11 H11B 0.9700 . ?
C12 C14 1.531(3) . ?
C12 C13 1.533(3) . ?
C13 H13A 0.9600 . ?
C13 H13B 0.9600 . ?
C13 H13C 0.9600 . ?
C14 H14A 0.9600 . ?
C14 H14B 0.9600 . ?
C14 H14C 0.9600 . ?
C15 H15A 0.9600 . ?
C15 H15B 0.9600 . ?
C15 H15C 0.9600 . ?
C16 H16A 0.9600 . ?
C16 H16B 0.9600 . ?
C16 H16C 0.9600 . ?
C17 H17A 0.9600 . ?
C17 H17B 0.9600 . ?
C17 H17C 0.9600 . ?

loop_
_geom_hbond_atom_site_label_D
_geom_hbond_atom_site_label_H
_geom_hbond_atom_site_label_A
_geom_hbond_distance_DH
_geom_hbond_distance_HA
_geom_hbond_distance_DA
_geom_hbond_angle_DHA
_geom_hbond_site_symmetry_A
O3 H3A O10 0.86(3) 2.01(3) 2.853(2) 166(3) 2_646

loop_
_cod_related_entry_id
_cod_related_entry_database
_cod_related_entry_code
1 ChemSpider 10163624
